data_4121737
loop_
_publ_author_name
'Abusalim, Deyaa I.'
'Ferrence, Gregory M.'
'Lash, Timothy D.'

_publ_section_title
;
 Synthesis of an adj-Dicarbaporphyrin and the Formation of an
 Unprecedented Tripalladium Sandwich Complex.
;
_journal_issue 18
_journal_name_full 'Journal of the American Chemical Society'
_journal_page_first 6763
_journal_page_last 6772
_journal_paper_doi 10.1021/ja502795x
_journal_volume 136
_journal_year 2014
_chemical_formula_moiety 'C72  H56  N4  Pd3, C D Cl3'
_chemical_formula_sum 'C73 H56 Cl3 D N4 Pd3'
_chemical_formula_weight 1416.78
_chemical_name_systematic
;
Bis(\m2-\h5-13,17-Diethyl-12,18-dimethyldibenzo[b,g]-21,22-dicarbaporphyrinato)-dipalladium(ii)-palladium(iv)
;
_space_group_IT_number 2
_symmetry_cell_setting triclinic
_symmetry_Int_Tables_number 2
_symmetry_space_group_name_Hall '-P 1'
_symmetry_space_group_name_H-M 'P -1'
_atom_sites_solution_hydrogens geom
_atom_sites_solution_primary iterative
_atom_sites_solution_secondary difmap
_audit_creation_date 2014-03-13T16:08:37-00:00
_audit_creation_method 'WinGX routine CIF_UPDATE'
_cell_angle_alpha 101.888(3)
_cell_angle_beta 112.316(3)
_cell_angle_gamma 98.620(3)
_cell_formula_units_Z 2
_cell_length_a 13.5576(6)
_cell_length_b 13.8032(6)
_cell_length_c 16.9833(7)
_cell_measurement_reflns_used 9952
_cell_measurement_temperature 80(2)
_cell_measurement_theta_max 27.05
_cell_measurement_theta_min 2.25
_cell_volume 2784.3(2)
_computing_cell_refinement 'APEX2 & SAINT (Bruker, 2013)'
_computing_data_collection 'APEX2 (Bruker, 2013)'
_computing_data_reduction SAINT
_computing_molecular_graphics
;
<i>Ortep-3</i> for Windows (Farrugia, 2012) and <i>Mercury CSD</i> (Macrae et
 al., 2008)
;
_computing_publication_material
;
        <i>WinGX</i> (Farrugia, 2012) and <i>publCIF</i> (Westrip, 2010)
;
_computing_structure_refinement 'SHELXL-2012 (Sheldrick, 2012)'
_computing_structure_solution 'SUPERFLIP (Palatinus & Chapuis, 2007)'
_diffrn_ambient_temperature 80(2)
_diffrn_measured_fraction_theta_full 0.996
_diffrn_measured_fraction_theta_max 0.996
_diffrn_measurement_details
;
A total of 3672 frames were collected.  The total 
exposure time was 183.60 hours.
;
_diffrn_measurement_device_type 'Bruker APEX-II CCD diffractometer'
_diffrn_measurement_method '\f and \w scans'
_diffrn_radiation_monochromator graphite
_diffrn_radiation_type MoK\a
_diffrn_radiation_wavelength 0.71073
_diffrn_reflns_av_R_equivalents 0.1232
_diffrn_reflns_av_unetI/netI 0.0802
_diffrn_reflns_Laue_measured_fraction_full 0.996
_diffrn_reflns_Laue_measured_fraction_max 0.996
_diffrn_reflns_limit_h_max 16
_diffrn_reflns_limit_h_min -16
_diffrn_reflns_limit_k_max 17
_diffrn_reflns_limit_k_min -17
_diffrn_reflns_limit_l_max 20
_diffrn_reflns_limit_l_min -20
_diffrn_reflns_number 70681
_diffrn_reflns_point_group_measured_fraction_full 0.996
_diffrn_reflns_point_group_measured_fraction_max 0.996
_diffrn_reflns_theta_full 25
_diffrn_reflns_theta_max 26.02
_diffrn_reflns_theta_min 1.353
_diffrn_standards_decay_% 0
_diffrn_standards_number 0
_exptl_absorpt_coefficient_mu 1.154
_exptl_absorpt_correction_T_max 0.7456
_exptl_absorpt_correction_T_min 0.5863
_exptl_absorpt_correction_type multi-scan
_exptl_absorpt_process_details 'Apex2 v2013.2-0 (Bruker, 2013)'
_exptl_crystal_colour black
_exptl_crystal_density_diffrn 1.69
_exptl_crystal_density_method 'not measured'
_exptl_crystal_description plate
_exptl_crystal_F_000 1424
_exptl_crystal_size_max 0.08
_exptl_crystal_size_mid 0.04
_exptl_crystal_size_min 0.015
_refine_diff_density_max 4.799
_refine_diff_density_min -1.317
_refine_diff_density_rms 0.207
_refine_ls_extinction_method none
_refine_ls_goodness_of_fit_ref 1.081
_refine_ls_hydrogen_treatment constr
_refine_ls_matrix_type full
_refine_ls_number_constraints 0
_refine_ls_number_parameters 752
_refine_ls_number_reflns 10936
_refine_ls_number_restraints 84
_refine_ls_restrained_S_all 1.079
_refine_ls_R_factor_all 0.1103
_refine_ls_R_factor_gt 0.0648
_refine_ls_shift/su_max 0
_refine_ls_shift/su_mean 0
_refine_ls_structure_factor_coef Fsqd
_refine_ls_weighting_details
;
 w=1/[\s^2^(Fo^2^)+(0.0644P)^2^+37.4552P]
 where P=(Fo^2^+2Fc^2^)/3
;
_refine_ls_weighting_scheme calc
_refine_ls_wR_factor_ref 0.1777
_reflns_number_gt 7485
_reflns_number_total 10936
_reflns_threshold_expression 'I > 2\s(I)'
_cod_data_source_file ja502795x_si_001.cif
_cod_data_source_block gmf14002
_cod_depositor_comments 'Adding full bibliography for 4121737.cif.'
_cod_database_code 4121737
_shelxl_version_number 2012

loop_
_symmetry_equiv_pos_as_xyz
'x, y, z'
'-x, -y, -z'

loop_
_atom_site_label
_atom_site_fract_x
_atom_site_fract_y
_atom_site_fract_z
_atom_site_U_iso_or_equiv
_atom_site_adp_type
_atom_site_calc_flag
_atom_site_occupancy
_atom_site_type_symbol
Pd1 0.58268(5) 0.40667(5) 0.09626(4) 0.01194(16) Uani d 1 Pd
C21 0.5859(7) 0.3839(6) -0.0215(5) 0.0132(17) Uani d 1 C
C22 0.4205(7) 0.3769(6) 0.0348(6) 0.0153(17) Uani d 1 C
N23 0.5788(5) 0.4386(5) 0.2194(5) 0.0134(14) Uani d 1 N
N24 0.7534(5) 0.4466(5) 0.1603(5) 0.0128(14) Uani d 1 N
Pd2 0.55022(5) 0.15940(5) 0.09508(4) 0.01242(16) Uani d 1 Pd
C71 0.3911(7) 0.1111(6) 0.0114(5) 0.0111(16) Uani d 1 C
C72 0.5861(7) 0.1290(6) -0.0093(5) 0.0117(16) Uani d 1 C
N73 0.7167(6) 0.2046(5) 0.1822(5) 0.0142(15) Uani d 1 N
N74 0.5114(6) 0.1847(5) 0.2033(5) 0.0139(15) Uani d 1 N
Pd3 0.44414(5) 0.22703(5) -0.06300(4) 0.01176(16) Uani d 1 Pd
C1 0.6844(7) 0.3839(6) -0.0363(6) 0.0163(18) Uani d 1 C
C2 0.6554(7) 0.3613(6) -0.1318(6) 0.0153(17) Uani d 1 C
C2A 0.7191(7) 0.3547(6) -0.1796(6) 0.0186(18) Uani d 1 C
H2A 0.7968 0.3666 -0.1498 0.022 Uiso calc 1 H
C2B 0.6675(8) 0.3308(7) -0.2707(6) 0.023(2) Uani d 1 C
H2B 0.7107 0.3265 -0.3036 0.027 Uiso calc 1 H
C3 0.5393(8) 0.3444(6) -0.1774(6) 0.0199(19) Uani d 1 C
C3A 0.4878(8) 0.3206(6) -0.2697(6) 0.0198(19) Uani d 1 C
H3A 0.4103 0.3102 -0.3002 0.024 Uiso calc 1 H
C3B 0.5536(8) 0.3126(7) -0.3161(6) 0.021(2) Uani d 1 C
H3B 0.5203 0.2946 -0.3792 0.025 Uiso calc 1 H
C4 0.4961(7) 0.3578(6) -0.1096(6) 0.0161(18) Uani d 1 C
C5 0.3852(7) 0.3471(6) -0.1259(6) 0.0145(17) Uani d 1 C
H5 0.333 0.3394 -0.1845 0.017 Uiso calc 1 H
C6 0.3483(7) 0.3474(6) -0.0599(5) 0.0127(16) Uani d 1 C
C7 0.2328(7) 0.3263(6) -0.0719(6) 0.0166(18) Uani d 1 C
C7A 0.1363(7) 0.2967(6) -0.1476(6) 0.0192(19) Uani d 1 C
H7A 0.1365 0.2854 -0.2047 0.023 Uiso calc 1 H
C7B 0.0376(8) 0.2837(7) -0.1380(7) 0.026(2) Uani d 1 C
H7B -0.0307 0.2626 -0.1893 0.032 Uiso calc 1 H
C8 0.2345(7) 0.3419(6) 0.0121(6) 0.0142(17) Uani d 1 C
C8A 0.1364(7) 0.3303(7) 0.0219(6) 0.021(2) Uani d 1 C
H8A 0.1364 0.342 0.079 0.025 Uiso calc 1 H
C8B 0.0381(7) 0.3010(7) -0.0548(6) 0.023(2) Uani d 1 C
H8B -0.0299 0.2929 -0.0498 0.028 Uiso calc 1 H
C9 0.3497(7) 0.3710(6) 0.0794(6) 0.0152(17) Uani d 1 C
C10 0.3799(7) 0.3938(6) 0.1696(6) 0.0149(17) Uani d 1 C
H10 0.3218 0.3858 0.1879 0.018 Uiso calc 1 H
C11 0.4868(7) 0.4274(6) 0.2368(6) 0.0158(18) Uani d 1 C
C12 0.5188(7) 0.4587(6) 0.3305(6) 0.0143(17) Uani d 1 C
C12A 0.4399(7) 0.4593(7) 0.3732(6) 0.022(2) Uani d 1 C
H12A 0.4367 0.4003 0.3966 0.032 Uiso calc 1 H
H12B 0.3664 0.4556 0.3289 0.032 Uiso calc 1 H
H12C 0.4651 0.5226 0.4219 0.032 Uiso calc 1 H
C13 0.6318(7) 0.4885(6) 0.3716(6) 0.0172(18) Uani d 1 C
C13A 0.7037(7) 0.5335(7) 0.4687(6) 0.0202(19) Uani d 1 C
H13A 0.773 0.5112 0.4834 0.024 Uiso calc 1 H
H13B 0.666 0.5076 0.5028 0.024 Uiso calc 1 H
C13B 0.7311(8) 0.6508(7) 0.4966(6) 0.028(2) Uani d 1 C
H13C 0.7784 0.6772 0.5605 0.041 Uiso calc 1 H
H13D 0.6628 0.6732 0.4833 0.041 Uiso calc 1 H
H13E 0.7697 0.6768 0.4637 0.041 Uiso calc 1 H
C14 0.6670(7) 0.4748(6) 0.3009(6) 0.0163(18) Uani d 1 C
C15 0.7778(7) 0.4966(6) 0.3132(6) 0.0173(18) Uani d 1 C
H15 0.8314 0.5238 0.3731 0.021 Uiso calc 1 H
C16 0.8178(7) 0.4834(6) 0.2501(6) 0.0141(17) Uani d 1 C
C17 0.9335(7) 0.5041(6) 0.2666(6) 0.0175(18) Uani d 1 C
C17A 1.0301(7) 0.5500(7) 0.3568(6) 0.0212(19) Uani d 1 C
H17A 1.0887 0.5139 0.3598 0.025 Uiso calc 1 H
H17B 1.0062 0.5394 0.4033 0.025 Uiso calc 1 H
C17B 1.0774(8) 0.6643(8) 0.3758(7) 0.032(2) Uani d 1 C
H17C 1.1398 0.6903 0.4346 0.048 Uiso calc 1 H
H17D 1.0204 0.7008 0.3744 0.048 Uiso calc 1 H
H17E 1.1025 0.6753 0.3305 0.048 Uiso calc 1 H
C18 0.9359(7) 0.4778(6) 0.1868(6) 0.0171(18) Uani d 1 C
C18A 1.0345(7) 0.4842(7) 0.1656(7) 0.025(2) Uani d 1 C
H18A 1.0345 0.5333 0.1313 0.037 Uiso calc 1 H
H18B 1.031 0.4167 0.1306 0.037 Uiso calc 1 H
H18C 1.102 0.5068 0.221 0.037 Uiso calc 1 H
C19 0.8249(7) 0.4407(6) 0.1210(6) 0.0138(17) Uani d 1 C
C20 0.7904(7) 0.4107(6) 0.0289(6) 0.0182(19) Uani d 1 C
H20 0.8469 0.4086 0.0089 0.022 Uiso calc 1 H
C51 0.3018(6) 0.1125(6) 0.0383(6) 0.0132(17) Uani d 1 C
C52 0.1971(7) 0.0735(6) -0.0410(6) 0.0165(18) Uani d 1 C
C52A 0.0881(7) 0.0554(7) -0.0510(6) 0.0191(19) Uani d 1 C
H52A 0.0721 0.0688 -0.0006 0.023 Uiso calc 1 H
C52B 0.0038(7) 0.0175(6) -0.1361(6) 0.0192(19) Uani d 1 C
H52B -0.0706 0.0051 -0.1439 0.023 Uiso calc 1 H
C53 0.2184(7) 0.0506(6) -0.1161(6) 0.0151(17) Uani d 1 C
C53A 0.1354(7) 0.0130(6) -0.2014(6) 0.0181(18) Uani d 1 C
H53A 0.1516 -0.0015 -0.2517 0.022 Uiso calc 1 H
C53B 0.0268(7) -0.0027(6) -0.2108(6) 0.021(2) Uani d 1 C
H53B -0.0322 -0.0275 -0.2686 0.026 Uiso calc 1 H
C54 0.3396(7) 0.0727(6) -0.0830(6) 0.0168(18) Uani d 1 C
C55 0.3958(7) 0.0621(6) -0.1372(6) 0.0165(18) Uani d 1 C
H55 0.3543 0.0332 -0.1995 0.02 Uiso calc 1 H
C56 0.5100(6) 0.0923(6) -0.1031(5) 0.0114(16) Uani d 1 C
C57 0.5762(7) 0.0895(6) -0.1550(6) 0.0155(18) Uani d 1 C
C57A 0.5436(7) 0.0627(6) -0.2463(6) 0.0173(18) Uani d 1 C
H57A 0.4678 0.042 -0.2865 0.021 Uiso calc 1 H
C57B 0.6260(7) 0.0673(7) -0.2771(6) 0.0209(19) Uani d 1 C
H57B 0.6064 0.0511 -0.3391 0.025 Uiso calc 1 H
C58 0.6885(7) 0.1196(6) -0.0955(6) 0.0158(18) Uani d 1 C
C58A 0.7677(7) 0.1205(6) -0.1275(6) 0.0200(19) Uani d 1 C
H58A 0.8434 0.1382 -0.0875 0.024 Uiso calc 1 H
C58B 0.7370(7) 0.0958(7) -0.2169(6) 0.023(2) Uani d 1 C
H58B 0.7921 0.098 -0.2387 0.027 Uiso calc 1 H
C59 0.6949(7) 0.1475(6) -0.0041(6) 0.0159(18) Uani d 1 C
C60 0.7933(7) 0.1857(6) 0.0720(6) 0.0181(19) Uani d 1 C
H60 0.8595 0.195 0.0642 0.022 Uiso calc 1 H
C61 0.8029(7) 0.2117(6) 0.1594(6) 0.0163(18) Uani d 1 C
C62 0.9054(7) 0.2464(6) 0.2379(6) 0.0169(18) Uani d 1 C
C62A 1.0192(7) 0.2641(7) 0.2409(6) 0.021(2) Uani d 1 C
H62A 1.0608 0.3346 0.276 0.031 Uiso calc 1 H
H62B 1.0138 0.2528 0.1803 0.031 Uiso calc 1 H
H62C 1.0572 0.2165 0.2684 0.031 Uiso calc 1 H
C63 0.8799(7) 0.2625(6) 0.3088(6) 0.0171(18) Uani d 1 C
C63A 0.9556(7) 0.2943(7) 0.4048(6) 0.022(2) Uani d 1 C
H63A 0.9224 0.3342 0.4388 0.026 Uiso calc 1 H
H63B 1.0257 0.3393 0.4144 0.026 Uiso calc 1 H
C63B 0.9797(9) 0.2031(8) 0.4398(7) 0.035(2) Uani d 1 C
H63C 1.03 0.2276 0.5032 0.052 Uiso calc 1 H
H63D 1.0139 0.1641 0.4072 0.052 Uiso calc 1 H
H63E 0.9107 0.159 0.4317 0.052 Uiso calc 1 H
C64 0.7606(7) 0.2352(6) 0.2723(6) 0.0180(18) Uani d 1 C
C65 0.6989(7) 0.2390(6) 0.3223(6) 0.0170(18) Uani d 1 C
H65 0.7398 0.2601 0.385 0.02 Uiso calc 1 H
C66 0.5846(7) 0.2157(6) 0.2911(6) 0.0166(18) Uani d 1 C
C67 0.5244(8) 0.2221(6) 0.3472(6) 0.0189(19) Uani d 1 C
C67A 0.5780(8) 0.2526(7) 0.4475(6) 0.023(2) Uani d 1 C
H67A 0.5265 0.2776 0.4702 0.028 Uiso calc 1 H
H67B 0.6448 0.3093 0.4698 0.028 Uiso calc 1 H
C67B 0.6105(9) 0.1622(8) 0.4835(7) 0.031(2) Uani d 1 C
H67C 0.6451 0.1851 0.5486 0.047 Uiso calc 1 H
H67D 0.6626 0.1379 0.462 0.047 Uiso calc 1 H
H67E 0.5445 0.1064 0.4626 0.047 Uiso calc 1 H
C68 0.4159(7) 0.1943(7) 0.2905(6) 0.0186(19) Uani d 1 C
C68A 0.3186(7) 0.1864(7) 0.3130(6) 0.0214(19) Uani d 1 C
H68A 0.3445 0.209 0.3777 0.032 Uiso calc 1 H
H68B 0.275 0.1152 0.2898 0.032 Uiso calc 1 H
H68C 0.2729 0.2299 0.2863 0.032 Uiso calc 1 H
C69 0.4099(7) 0.1729(6) 0.2027(6) 0.0164(18) Uani d 1 C
C70 0.3115(7) 0.1399(6) 0.1231(6) 0.0145(17) Uani d 1 C
H70 0.2446 0.1365 0.1297 0.017 Uiso calc 1 H
C1S 0.7860(11) 0.9240(10) 0.4910(9) 0.055(4) Uani d 1 C
D1S 0.8146 0.869 0.5159 0.066 Uiso calc 1 H
Cl1S 0.6519(3) 0.9104(2) 0.4811(2) 0.0522(8) Uani d 1 Cl
Cl2S 0.7873(3) 0.9053(3) 0.3851(3) 0.0715(11) Uani d 1 Cl
Cl3S 0.8735(3) 1.0410(3) 0.5633(3) 0.0726(12) Uani d 1 Cl

loop_
_atom_site_aniso_label
_atom_site_aniso_U_11
_atom_site_aniso_U_22
_atom_site_aniso_U_33
_atom_site_aniso_U_12
_atom_site_aniso_U_13
_atom_site_aniso_U_23
Pd1 0.0123(3) 0.0115(3) 0.0162(4) 0.0048(2) 0.0094(3) 0.0047(3)
C21 0.018(4) 0.008(4) 0.013(4) 0.002(3) 0.009(3) -0.003(3)
C22 0.019(3) 0.009(3) 0.019(4) 0.002(3) 0.010(3) 0.002(3)
N23 0.014(3) 0.012(3) 0.018(4) 0.007(3) 0.011(3) 0.003(3)
N24 0.012(3) 0.009(3) 0.020(3) 0.007(2) 0.008(2) 0.005(2)
Pd2 0.0122(3) 0.0118(3) 0.0171(4) 0.0053(2) 0.0086(3) 0.0055(3)
C71 0.015(3) 0.009(3) 0.016(3) 0.004(3) 0.011(3) 0.008(3)
C72 0.017(3) 0.009(3) 0.014(3) 0.006(3) 0.010(3) 0.006(3)
N73 0.016(4) 0.012(3) 0.022(4) 0.008(3) 0.013(3) 0.009(3)
N74 0.014(3) 0.012(3) 0.018(4) 0.003(3) 0.009(3) 0.003(3)
Pd3 0.0126(3) 0.0084(3) 0.0185(4) 0.0048(2) 0.0095(3) 0.0051(3)
C1 0.017(4) 0.013(4) 0.027(5) 0.005(3) 0.017(4) 0.009(4)
C2 0.020(4) 0.010(4) 0.021(5) 0.007(3) 0.011(4) 0.008(3)
C2A 0.022(5) 0.015(4) 0.021(5) 0.001(4) 0.012(4) 0.007(4)
C2B 0.025(5) 0.026(5) 0.030(5) 0.010(4) 0.022(4) 0.009(4)
C3 0.028(5) 0.013(4) 0.029(5) 0.008(4) 0.022(4) 0.006(4)
C3A 0.025(5) 0.012(4) 0.028(5) 0.010(4) 0.013(4) 0.010(4)
C3B 0.032(5) 0.016(4) 0.015(5) 0.004(4) 0.014(4) 0.000(4)
C4 0.020(4) 0.005(4) 0.019(4) 0.003(3) 0.005(3) 0.002(3)
C5 0.020(3) 0.010(3) 0.017(3) 0.008(3) 0.007(3) 0.007(3)
C6 0.014(3) 0.006(3) 0.016(3) 0.004(2) 0.004(2) 0.003(2)
C7 0.018(4) 0.011(4) 0.025(5) 0.010(3) 0.010(4) 0.007(4)
C7A 0.021(5) 0.015(4) 0.024(5) 0.007(4) 0.011(4) 0.005(4)
C7B 0.019(5) 0.021(5) 0.036(6) 0.008(4) 0.009(4) 0.006(4)
C8 0.014(4) 0.011(4) 0.019(4) 0.009(3) 0.007(3) 0.002(3)
C8A 0.019(5) 0.021(5) 0.029(5) 0.011(4) 0.014(4) 0.007(4)
C8B 0.014(4) 0.022(5) 0.036(6) 0.010(4) 0.014(4) 0.004(4)
C9 0.014(3) 0.011(3) 0.021(4) 0.009(3) 0.005(3) 0.005(3)
C10 0.016(4) 0.013(4) 0.024(4) 0.009(3) 0.015(3) 0.005(3)
C11 0.015(4) 0.013(4) 0.026(5) 0.008(3) 0.012(4) 0.010(4)
C12 0.016(4) 0.017(4) 0.019(4) 0.011(3) 0.012(3) 0.008(3)
C12A 0.021(5) 0.023(5) 0.019(5) 0.006(4) 0.008(4) 0.002(4)
C13 0.026(5) 0.012(4) 0.024(5) 0.014(4) 0.016(4) 0.010(4)
C13A 0.020(5) 0.027(5) 0.021(5) 0.009(4) 0.014(4) 0.011(4)
C13B 0.031(5) 0.027(5) 0.022(5) 0.014(4) 0.009(4) 0.000(4)
C14 0.021(4) 0.010(4) 0.023(5) 0.005(3) 0.014(4) 0.005(4)
C15 0.021(4) 0.012(4) 0.019(5) 0.010(4) 0.006(4) 0.006(3)
C16 0.015(4) 0.011(4) 0.020(5) 0.005(3) 0.009(4) 0.006(3)
C17 0.015(4) 0.013(4) 0.027(5) 0.006(3) 0.008(4) 0.009(4)
C17A 0.015(4) 0.029(5) 0.022(5) 0.008(4) 0.009(4) 0.007(4)
C17B 0.025(5) 0.033(6) 0.031(6) 0.001(4) 0.007(5) 0.008(5)
C18 0.012(4) 0.013(4) 0.031(5) 0.005(3) 0.013(4) 0.009(4)
C18A 0.019(5) 0.028(5) 0.033(6) 0.010(4) 0.016(4) 0.009(4)
C19 0.013(4) 0.011(4) 0.020(5) 0.001(3) 0.011(4) 0.003(3)
C20 0.018(4) 0.012(4) 0.030(5) 0.004(3) 0.017(4) 0.004(4)
C51 0.012(4) 0.010(4) 0.024(5) 0.008(3) 0.011(4) 0.008(3)
C52 0.013(4) 0.014(4) 0.027(5) 0.003(3) 0.012(3) 0.010(3)
C52A 0.018(4) 0.019(4) 0.022(5) 0.005(4) 0.011(4) 0.005(4)
C52B 0.011(4) 0.016(4) 0.032(5) 0.001(3) 0.012(4) 0.006(4)
C53 0.015(4) 0.010(4) 0.026(5) 0.006(3) 0.011(4) 0.008(4)
C53A 0.020(4) 0.015(4) 0.020(5) 0.006(4) 0.007(4) 0.008(4)
C53B 0.016(4) 0.012(4) 0.032(5) 0.000(4) 0.007(4) 0.005(4)
C54 0.015(4) 0.017(4) 0.026(5) 0.005(3) 0.014(4) 0.009(4)
C55 0.013(3) 0.013(3) 0.029(4) 0.005(3) 0.011(3) 0.012(3)
C56 0.013(4) 0.008(4) 0.018(4) 0.005(3) 0.010(3) 0.006(3)
C57 0.016(4) 0.009(4) 0.022(5) 0.005(3) 0.008(4) 0.005(3)
C57A 0.013(4) 0.015(4) 0.024(5) 0.002(3) 0.008(4) 0.006(4)
C57B 0.025(5) 0.019(5) 0.025(5) 0.009(4) 0.014(4) 0.008(4)
C58 0.020(4) 0.011(4) 0.024(5) 0.007(3) 0.014(4) 0.010(4)
C58A 0.020(5) 0.015(4) 0.030(5) 0.010(4) 0.015(4) 0.004(4)
C58B 0.021(5) 0.022(5) 0.032(6) 0.008(4) 0.017(4) 0.009(4)
C59 0.019(4) 0.014(4) 0.023(5) 0.008(4) 0.014(4) 0.008(4)
C60 0.017(4) 0.017(4) 0.036(5) 0.010(4) 0.020(4) 0.016(4)
C61 0.016(4) 0.012(4) 0.029(5) 0.008(3) 0.014(4) 0.010(4)
C62 0.014(4) 0.011(4) 0.025(5) 0.005(3) 0.006(4) 0.005(4)
C62A 0.013(4) 0.017(4) 0.034(6) 0.005(4) 0.012(4) 0.007(4)
C63 0.020(4) 0.010(4) 0.025(5) 0.004(3) 0.012(4) 0.008(4)
C63A 0.016(4) 0.027(5) 0.022(5) 0.005(4) 0.008(4) 0.007(4)
C63B 0.031(6) 0.040(6) 0.027(6) 0.011(5) 0.004(5) 0.011(5)
C64 0.016(4) 0.014(4) 0.019(5) 0.000(3) 0.004(4) 0.003(4)
C65 0.019(4) 0.012(4) 0.024(5) 0.007(3) 0.009(4) 0.011(4)
C66 0.021(5) 0.010(4) 0.021(5) 0.008(3) 0.009(4) 0.007(4)
C67 0.028(5) 0.008(4) 0.029(5) 0.004(4) 0.020(4) 0.007(4)
C67A 0.024(5) 0.025(5) 0.025(5) 0.013(4) 0.013(4) 0.007(4)
C67B 0.033(6) 0.029(6) 0.025(6) 0.008(5) 0.005(5) 0.008(4)
C68 0.020(5) 0.019(4) 0.023(5) 0.005(4) 0.015(4) 0.007(4)
C68A 0.023(5) 0.024(5) 0.019(5) 0.007(4) 0.010(4) 0.008(4)
C69 0.018(4) 0.016(4) 0.020(5) 0.006(4) 0.011(4) 0.007(4)
C70 0.012(4) 0.013(4) 0.024(5) 0.006(3) 0.010(4) 0.009(4)
C1S 0.055(8) 0.040(7) 0.064(9) 0.014(6) 0.012(7) 0.025(7)
Cl1S 0.0497(18) 0.0394(17) 0.070(2) 0.0137(14) 0.0229(17) 0.0245(16)
Cl2S 0.069(2) 0.081(3) 0.068(3) 0.010(2) 0.032(2) 0.028(2)
Cl3S 0.069(2) 0.054(2) 0.060(2) -0.0093(18) -0.0044(19) 0.0258(18)

loop_
_atom_type_symbol
_atom_type_description
_atom_type_scat_dispersion_real
_atom_type_scat_dispersion_imag
_atom_type_scat_source
C C 0.0033 0.0016 'International Tables Vol C Tables 4.2.6.8 and 6.1.1.4'
H H 0 0 'International Tables Vol C Tables 4.2.6.8 and 6.1.1.4'
D D 0 0 'International Tables Vol C Tables 4.2.6.8 and 6.1.1.4'
N N 0.0061 0.0033 'International Tables Vol C Tables 4.2.6.8 and 6.1.1.4'
Cl Cl 0.1484 0.1585 'International Tables Vol C Tables 4.2.6.8 and 6.1.1.4'
Pd Pd -0.9988 1.0072 'International Tables Vol C Tables 4.2.6.8 and 6.1.1.4'

loop_
_geom_angle_atom_site_label_1
_geom_angle_atom_site_label_2
_geom_angle_atom_site_label_3
_geom_angle
C22 Pd1 C21 88.1(3)
C22 Pd1 N23 91.5(3)
C21 Pd1 N23 176.9(3)
C22 Pd1 N24 176.7(3)
C21 Pd1 N24 91.5(3)
N23 Pd1 N24 88.8(3)
C22 Pd1 Pd3 56.4(2)
C21 Pd1 Pd3 54.3(2)
N23 Pd1 Pd3 127.75(19)
N24 Pd1 Pd3 125.67(18)
C1 C21 C4 105.2(7)
C1 C21 Pd1 124.6(6)
C4 C21 Pd1 130.1(6)
C1 C21 Pd3 122.4(5)
C4 C21 Pd3 64.4(4)
Pd1 C21 Pd3 84.6(3)
C9 C22 C6 106.2(7)
C9 C22 Pd1 123.6(6)
C6 C22 Pd1 130.0(6)
C9 C22 Pd3 125.5(6)
C6 C22 Pd3 62.9(4)
Pd1 C22 Pd3 82.8(3)
C14 N23 C11 105.4(7)
C14 N23 Pd1 127.3(5)
C11 N23 Pd1 127.3(6)
C19 N24 C16 106.1(7)
C19 N24 Pd1 126.7(6)
C16 N24 Pd1 127.2(5)
C72 Pd2 C71 88.4(3)
C72 Pd2 N74 177.6(3)
C71 Pd2 N74 91.0(3)
C72 Pd2 N73 91.3(3)
C71 Pd2 N73 178.0(3)
N74 Pd2 N73 89.2(3)
C72 Pd2 Pd3 57.5(2)
C71 Pd2 Pd3 54.7(2)
N74 Pd2 Pd3 123.81(19)
N73 Pd2 Pd3 126.57(18)
C54 C71 C51 105.5(7)
C54 C71 Pd2 130.2(6)
C51 C71 Pd2 124.3(6)
C54 C71 Pd3 66.1(4)
C51 C71 Pd3 124.4(5)
Pd2 C71 Pd3 83.0(3)
C59 C72 C56 107.4(7)
C59 C72 Pd2 124.5(6)
C56 C72 Pd2 128.0(6)
C59 C72 Pd3 127.9(5)
C56 C72 Pd3 63.3(4)
Pd2 C72 Pd3 80.6(3)
C64 N73 C61 106.6(7)
C64 N73 Pd2 127.1(5)
C61 N73 Pd2 126.3(6)
C69 N74 C66 105.7(7)
C69 N74 Pd2 127.9(6)
C66 N74 Pd2 126.3(5)
C55 Pd3 C5 123.3(3)
C55 Pd3 C4 125.9(3)
C5 Pd3 C4 36.4(3)
C55 Pd3 C54 36.4(3)
C5 Pd3 C54 126.0(3)
C4 Pd3 C54 153.5(3)
C55 Pd3 C6 133.0(3)
C5 Pd3 C6 36.0(3)
C4 Pd3 C6 65.9(3)
C54 Pd3 C6 110.4(3)
C55 Pd3 C56 36.0(3)
C5 Pd3 C56 134.1(3)
C4 Pd3 C56 111.1(3)
C54 Pd3 C56 65.4(3)
C6 Pd3 C56 165.5(3)
C55 Pd3 C71 65.0(3)
C5 Pd3 C71 139.8(3)
C4 Pd3 C71 169.0(3)
C54 Pd3 C71 35.2(3)
C6 Pd3 C71 106.7(3)
C56 Pd3 C71 78.1(3)
C55 Pd3 C21 141.0(3)
C5 Pd3 C21 65.0(3)
C4 Pd3 C21 35.8(3)
C54 Pd3 C21 169.0(3)
C6 Pd3 C21 78.3(3)
C56 Pd3 C21 108.0(3)
C71 Pd3 C21 137.0(3)
C55 Pd3 C72 64.4(3)
C5 Pd3 C72 151.6(3)
C4 Pd3 C72 115.4(3)
C54 Pd3 C72 77.6(3)
C6 Pd3 C72 159.6(3)
C56 Pd3 C72 35.0(3)
C71 Pd3 C72 68.5(3)
C21 Pd3 C72 92.0(3)
C55 Pd3 C22 151.6(3)
C5 Pd3 C22 63.6(3)
C4 Pd3 C22 77.3(3)
C54 Pd3 C22 115.6(3)
C6 Pd3 C22 35.0(3)
C56 Pd3 C22 159.5(3)
C71 Pd3 C22 92.1(3)
C21 Pd3 C22 67.3(3)
C72 Pd3 C22 124.6(3)
C55 Pd3 Pd2 85.0(2)
C5 Pd3 Pd2 151.0(2)
C4 Pd3 Pd2 133.4(2)
C54 Pd3 Pd2 72.1(2)
C6 Pd3 Pd2 121.0(2)
C56 Pd3 Pd2 71.9(2)
C71 Pd3 Pd2 42.23(19)
C21 Pd3 Pd2 97.7(2)
C72 Pd3 Pd2 41.89(18)
C22 Pd3 Pd2 88.7(2)
C55 Pd3 Pd1 152.6(2)
C5 Pd3 Pd1 83.5(2)
C4 Pd3 Pd1 71.5(2)
C54 Pd3 Pd1 133.8(2)
C6 Pd3 Pd1 71.2(2)
C56 Pd3 Pd1 122.3(2)
C71 Pd3 Pd1 98.73(19)
C21 Pd3 Pd1 41.08(19)
C72 Pd3 Pd1 89.60(18)
C22 Pd3 Pd1 40.85(19)
Pd2 Pd3 Pd1 69.17(2)
C20 C1 C21 125.7(8)
C20 C1 C2 124.4(7)
C21 C1 C2 109.7(7)
C2A C2 C3 119.9(8)
C2A C2 C1 132.1(8)
C3 C2 C1 108.0(7)
C2B C2A C2 118.8(8)
C2B C2A H2A 120.6
C2 C2A H2A 120.6
C2A C2B C3B 121.7(8)
C2A C2B H2B 119.1
C3B C2B H2B 119.1
C3A C3 C2 120.9(8)
C3A C3 C4 132.1(8)
C2 C3 C4 107.1(8)
C3 C3A C3B 118.0(8)
C3 C3A H3A 121
C3B C3A H3A 121
C2B C3B C3A 120.7(8)
C2B C3B H3B 119.7
C3A C3B H3B 119.7
C5 C4 C21 124.1(8)
C5 C4 C3 125.8(8)
C21 C4 C3 110.0(7)
C5 C4 Pd3 71.8(5)
C21 C4 Pd3 79.8(5)
C3 C4 Pd3 121.8(6)
C6 C5 C4 122.7(8)
C6 C5 Pd3 72.9(5)
C4 C5 Pd3 71.8(5)
C6 C5 H5 118.6
C4 C5 H5 118.6
Pd3 C5 H5 129.2
C5 C6 C22 124.2(8)
C5 C6 C7 126.8(8)
C22 C6 C7 108.9(7)
C5 C6 Pd3 71.1(5)
C22 C6 Pd3 82.0(5)
C7 C6 Pd3 124.2(5)
C7A C7 C8 122.1(8)
C7A C7 C6 130.7(8)
C8 C7 C6 107.2(7)
C7 C7A C7B 117.7(9)
C7 C7A H7A 121.2
C7B C7A H7A 121.2
C8B C7B C7A 120.8(9)
C8B C7B H7B 119.6
C7A C7B H7B 119.6
C7 C8 C8A 120.3(8)
C7 C8 C9 109.3(7)
C8A C8 C9 130.5(8)
C8 C8A C8B 117.8(8)
C8 C8A H8A 121.1
C8B C8A H8A 121.1
C7B C8B C8A 121.3(8)
C7B C8B H8B 119.3
C8A C8B H8B 119.3
C10 C9 C22 127.7(8)
C10 C9 C8 123.8(8)
C22 C9 C8 108.4(7)
C9 C10 C11 126.8(8)
C9 C10 H10 116.6
C11 C10 H10 116.6
N23 C11 C10 122.6(8)
N23 C11 C12 110.2(7)
C10 C11 C12 127.2(7)
C13 C12 C11 107.6(7)
C13 C12 C12A 127.8(8)
C11 C12 C12A 124.6(8)
C12 C12A H12A 109.5
C12 C12A H12B 109.5
H12A C12A H12B 109.5
C12 C12A H12C 109.5
H12A C12A H12C 109.5
H12B C12A H12C 109.5
C12 C13 C14 105.5(8)
C12 C13 C13A 127.7(8)
C14 C13 C13A 126.7(8)
C13 C13A C13B 112.0(7)
C13 C13A H13A 109.2
C13B C13A H13A 109.2
C13 C13A H13B 109.2
C13B C13A H13B 109.2
H13A C13A H13B 107.9
C13A C13B H13C 109.5
C13A C13B H13D 109.5
H13C C13B H13D 109.5
C13A C13B H13E 109.5
H13C C13B H13E 109.5
H13D C13B H13E 109.5
N23 C14 C15 123.9(8)
N23 C14 C13 111.3(7)
C15 C14 C13 124.8(8)
C16 C15 C14 128.3(8)
C16 C15 H15 115.9
C14 C15 H15 115.9
C15 C16 N24 124.5(8)
C15 C16 C17 126.1(8)
N24 C16 C17 109.4(7)
C18 C17 C16 106.5(8)
C18 C17 C17A 127.8(8)
C16 C17 C17A 125.6(8)
C17 C17A C17B 112.6(8)
C17 C17A H17A 109.1
C17B C17A H17A 109.1
C17 C17A H17B 109.1
C17B C17A H17B 109.1
H17A C17A H17B 107.8
C17A C17B H17C 109.5
C17A C17B H17D 109.5
H17C C17B H17D 109.5
C17A C17B H17E 109.5
H17C C17B H17E 109.5
H17D C17B H17E 109.5
C17 C18 C19 107.8(7)
C17 C18 C18A 128.6(8)
C19 C18 C18A 123.5(8)
C18 C18A H18A 109.5
C18 C18A H18B 109.5
H18A C18A H18B 109.5
C18 C18A H18C 109.5
H18A C18A H18C 109.5
H18B C18A H18C 109.5
N24 C19 C20 123.2(8)
N24 C19 C18 110.1(7)
C20 C19 C18 126.4(7)
C1 C20 C19 127.7(8)
C1 C20 H20 116.1
C19 C20 H20 116.1
C70 C51 C71 126.5(8)
C70 C51 C52 124.6(7)
C71 C51 C52 108.8(7)
C53 C52 C52A 119.5(8)
C53 C52 C51 109.0(7)
C52A C52 C51 131.4(8)
C52B C52A C52 118.6(8)
C52B C52A H52A 120.7
C52 C52A H52A 120.7
C52A C52B C53B 121.0(8)
C52A C52B H52B 119.5
C53B C52B H52B 119.5
C53A C53 C52 122.5(8)
C53A C53 C54 131.2(8)
C52 C53 C54 106.2(7)
C53 C53A C53B 117.5(8)
C53 C53A H53A 121.3
C53B C53A H53A 121.3
C53A C53B C52B 120.8(9)
C53A C53B H53B 119.6
C52B C53B H53B 119.6
C55 C54 C71 124.8(8)
C55 C54 C53 124.7(8)
C71 C54 C53 110.5(7)
C55 C54 Pd3 70.5(5)
C71 C54 Pd3 78.6(5)
C53 C54 Pd3 122.6(6)
C56 C55 C54 122.4(8)
C56 C55 Pd3 73.9(5)
C54 C55 Pd3 73.1(5)
C56 C55 H55 118.8
C54 C55 H55 118.8
Pd3 C55 H55 126.2
C55 C56 C72 125.9(7)
C55 C56 C57 126.4(8)
C72 C56 C57 107.7(7)
C55 C56 Pd3 70.1(5)
C72 C56 Pd3 81.7(5)
C57 C56 Pd3 124.8(5)
C57A C57 C58 121.0(8)
C57A C57 C56 130.5(8)
C58 C57 C56 108.5(7)
C57 C57A C57B 117.9(8)
C57 C57A H57A 121.1
C57B C57A H57A 121.1
C58B C57B C57A 120.2(9)
C58B C57B H57B 119.9
C57A C57B H57B 119.9
C58A C58 C57 120.0(8)
C58A C58 C59 132.6(8)
C57 C58 C59 107.4(7)
C58B C58A C58 119.7(9)
C58B C58A H58A 120.2
C58 C58A H58A 120.2
C58A C58B C57B 121.1(8)
C58A C58B H58B 119.4
C57B C58B H58B 119.4
C60 C59 C72 127.5(8)
C60 C59 C58 123.6(7)
C72 C59 C58 108.9(7)
C59 C60 C61 125.4(8)
C59 C60 H60 117.3
C61 C60 H60 117.3
N73 C61 C60 124.9(8)
N73 C61 C62 110.2(8)
C60 C61 C62 124.9(8)
C63 C62 C61 106.9(7)
C63 C62 C62A 126.5(8)
C61 C62 C62A 126.5(8)
C62 C62A H62A 109.5
C62 C62A H62B 109.5
H62A C62A H62B 109.5
C62 C62A H62C 109.5
H62A C62A H62C 109.5
H62B C62A H62C 109.5
C62 C63 C64 106.0(8)
C62 C63 C63A 128.4(8)
C64 C63 C63A 125.4(8)
C63 C63A C63B 112.3(8)
C63 C63A H63A 109.1
C63B C63A H63A 109.1
C63 C63A H63B 109.1
C63B C63A H63B 109.1
H63A C63A H63B 107.9
C63A C63B H63C 109.5
C63A C63B H63D 109.5
H63C C63B H63D 109.5
C63A C63B H63E 109.5
H63C C63B H63E 109.5
H63D C63B H63E 109.5
N73 C64 C65 124.5(8)
N73 C64 C63 110.3(7)
C65 C64 C63 125.2(8)
C66 C65 C64 127.8(8)
C66 C65 H65 116.1
C64 C65 H65 116.1
N74 C66 C65 125.0(8)
N74 C66 C67 109.7(7)
C65 C66 C67 125.3(8)
C68 C67 C66 106.0(8)
C68 C67 C67A 129.4(8)
C66 C67 C67A 124.6(8)
C67 C67A C67B 112.0(8)
C67 C67A H67A 109.2
C67B C67A H67A 109.2
C67 C67A H67B 109.2
C67B C67A H67B 109.2
H67A C67A H67B 107.9
C67A C67B H67C 109.5
C67A C67B H67D 109.5
H67C C67B H67D 109.5
C67A C67B H67E 109.5
H67C C67B H67E 109.5
H67D C67B H67E 109.5
C67 C68 C69 106.8(7)
C67 C68 C68A 128.0(8)
C69 C68 C68A 125.2(8)
C68 C68A H68A 109.5
C68 C68A H68B 109.5
H68A C68A H68B 109.5
C68 C68A H68C 109.5
H68A C68A H68C 109.5
H68B C68A H68C 109.5
N74 C69 C70 122.7(8)
N74 C69 C68 111.8(8)
C70 C69 C68 125.5(8)
C51 C70 C69 127.4(8)
C51 C70 H70 116.3
C69 C70 H70 116.3
Cl1S C1S Cl3S 112.7(8)
Cl1S C1S Cl2S 110.3(7)
Cl3S C1S Cl2S 110.8(7)
Cl1S C1S D1S 107.6
Cl3S C1S D1S 107.6
Cl2S C1S D1S 107.6

loop_
_geom_bond_atom_site_label_1
_geom_bond_atom_site_label_2
_geom_bond_distance
Pd1 C22 1.975(8)
Pd1 C21 1.977(8)
Pd1 N23 2.068(7)
Pd1 N24 2.074(7)
Pd1 Pd3 2.9958(9)
C21 C1 1.450(11)
C21 C4 1.454(12)
C21 Pd3 2.443(8)
C22 C9 1.434(12)
C22 C6 1.457(12)
C22 Pd3 2.515(8)
N23 C14 1.369(11)
N23 C11 1.383(10)
N24 C19 1.372(10)
N24 C16 1.373(11)
Pd2 C72 1.991(8)
Pd2 C71 1.992(8)
Pd2 N74 2.074(7)
Pd2 N73 2.081(7)
Pd2 Pd3 2.9411(9)
C71 C54 1.424(12)
C71 C51 1.450(11)
C71 Pd3 2.420(7)
C72 C59 1.425(11)
C72 C56 1.457(12)
C72 Pd3 2.515(8)
N73 C64 1.357(11)
N73 C61 1.362(10)
N74 C69 1.357(10)
N74 C66 1.371(11)
Pd3 C55 2.223(9)
Pd3 C5 2.237(8)
Pd3 C4 2.238(8)
Pd3 C54 2.256(8)
Pd3 C6 2.261(8)
Pd3 C56 2.271(8)
C1 C20 1.375(12)
C1 C2 1.468(12)
C2 C2A 1.391(12)
C2 C3 1.422(12)
C2A C2B 1.375(13)
C2A H2A 0.95
C2B C3B 1.393(13)
C2B H2B 0.95
C3 C3A 1.393(13)
C3 C4 1.470(12)
C3A C3B 1.400(12)
C3A H3A 0.95
C3B H3B 0.95
C4 C5 1.399(12)
C5 C6 1.390(12)
C5 H5 0.95
C6 C7 1.475(11)
C7 C7A 1.370(12)
C7 C8 1.389(12)
C7A C7B 1.399(13)
C7A H7A 0.95
C7B C8B 1.379(14)
C7B H7B 0.95
C8 C8A 1.391(11)
C8 C9 1.475(11)
C8A C8B 1.392(13)
C8A H8A 0.95
C8B H8B 0.95
C9 C10 1.379(12)
C10 C11 1.393(12)
C10 H10 0.95
C11 C12 1.429(12)
C12 C13 1.372(12)
C12 C12A 1.504(11)
C12A H12A 0.98
C12A H12B 0.98
C12A H12C 0.98
C13 C14 1.441(12)
C13 C13A 1.493(13)
C13A C13B 1.534(13)
C13A H13A 0.99
C13A H13B 0.99
C13B H13C 0.98
C13B H13D 0.98
C13B H13E 0.98
C14 C15 1.411(12)
C15 C16 1.366(12)
C15 H15 0.95
C16 C17 1.456(11)
C17 C18 1.343(13)
C17 C17A 1.514(12)
C17A C17B 1.528(13)
C17A H17A 0.99
C17A H17B 0.99
C17B H17C 0.98
C17B H17D 0.98
C17B H17E 0.98
C18 C19 1.426(12)
C18 C18A 1.507(11)
C18A H18A 0.98
C18A H18B 0.98
C18A H18C 0.98
C19 C20 1.399(12)
C20 H20 0.95
C51 C70 1.360(12)
C51 C52 1.462(12)
C52 C53 1.398(12)
C52 C52A 1.399(11)
C52A C52B 1.387(13)
C52A H52A 0.95
C52B C53B 1.401(13)
C52B H52B 0.95
C53 C53A 1.382(12)
C53 C54 1.479(11)
C53A C53B 1.397(12)
C53A H53A 0.95
C53B H53B 0.95
C54 C55 1.399(12)
C55 C56 1.391(11)
C55 H55 0.95
C56 C57 1.477(11)
C57 C57A 1.388(12)
C57 C58 1.407(12)
C57A C57B 1.402(12)
C57A H57A 0.95
C57B C58B 1.398(13)
C57B H57B 0.95
C58 C58A 1.375(12)
C58 C59 1.485(12)
C58A C58B 1.364(13)
C58A H58A 0.95
C58B H58B 0.95
C59 C60 1.388(13)
C60 C61 1.403(13)
C60 H60 0.95
C61 C62 1.438(12)
C62 C63 1.361(12)
C62 C62A 1.505(11)
C62A H62A 0.98
C62A H62B 0.98
C62A H62C 0.98
C63 C64 1.450(12)
C63 C63A 1.484(13)
C63A C63B 1.527(14)
C63A H63A 0.99
C63A H63B 0.99
C63B H63C 0.98
C63B H63D 0.98
C63B H63E 0.98
C64 C65 1.398(12)
C65 C66 1.393(12)
C65 H65 0.95
C66 C67 1.469(12)
C67 C68 1.357(13)
C67 C67A 1.510(13)
C67A C67B 1.548(13)
C67A H67A 0.99
C67A H67B 0.99
C67B H67C 0.98
C67B H67D 0.98
C67B H67E 0.98
C68 C69 1.427(12)
C68 C68A 1.502(12)
C68A H68A 0.98
C68A H68B 0.98
C68A H68C 0.98
C69 C70 1.418(12)
C70 H70 0.95
C1S Cl1S 1.738(14)
C1S Cl3S 1.739(14)
C1S Cl2S 1.772(15)
C1S D1S 1

loop_
_geom_torsion_atom_site_label_1
_geom_torsion_atom_site_label_2
_geom_torsion_atom_site_label_3
_geom_torsion_atom_site_label_4
_geom_torsion
C4 C21 C1 C20 175.8(8)
Pd1 C21 C1 C20 -7.6(12)
Pd3 C21 C1 C20 -115.2(8)
C4 C21 C1 C2 1.7(9)
Pd1 C21 C1 C2 178.2(6)
Pd3 C21 C1 C2 70.6(8)
C20 C1 C2 C2A 4.2(15)
C21 C1 C2 C2A 178.5(9)
C20 C1 C2 C3 -175.7(8)
C21 C1 C2 C3 -1.5(9)
C3 C2 C2A C2B -0.7(12)
C1 C2 C2A C2B 179.4(9)
C2 C2A C2B C3B -0.3(13)
C2A C2 C3 C3A 0.4(12)
C1 C2 C3 C3A -179.7(8)
C2A C2 C3 C4 -179.3(7)
C1 C2 C3 C4 0.6(9)
C2 C3 C3A C3B 0.8(12)
C4 C3 C3A C3B -179.6(9)
C2A C2B C3B C3A 1.6(14)
C3 C3A C3B C2B -1.8(13)
C1 C21 C4 C5 178.6(8)
Pd1 C21 C4 C5 2.3(12)
Pd3 C21 C4 C5 59.6(7)
C1 C21 C4 C3 -1.3(9)
Pd1 C21 C4 C3 -177.6(6)
Pd3 C21 C4 C3 -120.3(6)
C1 C21 C4 Pd3 119.0(6)
Pd1 C21 C4 Pd3 -57.3(7)
C3A C3 C4 C5 0.9(15)
C2 C3 C4 C5 -179.4(8)
C3A C3 C4 C21 -179.3(9)
C2 C3 C4 C21 0.4(9)
C3A C3 C4 Pd3 90.5(11)
C2 C3 C4 Pd3 -89.8(8)
C21 C4 C5 C6 -8.7(13)
C3 C4 C5 C6 171.2(8)
Pd3 C4 C5 C6 54.7(7)
C21 C4 C5 Pd3 -63.3(7)
C3 C4 C5 Pd3 116.5(8)
C4 C5 C6 C22 11.6(12)
Pd3 C5 C6 C22 65.8(7)
C4 C5 C6 C7 -173.3(8)
Pd3 C5 C6 C7 -119.1(8)
C4 C5 C6 Pd3 -54.2(7)
C9 C22 C6 C5 177.4(7)
Pd1 C22 C6 C5 -8.4(12)
Pd3 C22 C6 C5 -60.6(7)
C9 C22 C6 C7 1.5(9)
Pd1 C22 C6 C7 175.8(6)
Pd3 C22 C6 C7 123.6(6)
C9 C22 C6 Pd3 -122.0(6)
Pd1 C22 C6 Pd3 52.2(7)
C5 C6 C7 C7A 4.1(14)
C22 C6 C7 C7A 179.8(9)
Pd3 C6 C7 C7A -87.0(11)
C5 C6 C7 C8 -175.9(8)
C22 C6 C7 C8 -0.2(9)
Pd3 C6 C7 C8 93.0(8)
C8 C7 C7A C7B 0.9(13)
C6 C7 C7A C7B -179.1(8)
C7 C7A C7B C8B 0.5(13)
C7A C7 C8 C8A -1.8(13)
C6 C7 C8 C8A 178.2(7)
C7A C7 C8 C9 178.9(8)
C6 C7 C8 C9 -1.2(9)
C7 C8 C8A C8B 1.2(12)
C9 C8 C8A C8B -179.6(8)
C7A C7B C8B C8A -1.1(14)
C8 C8A C8B C7B 0.2(13)
C6 C22 C9 C10 -178.5(8)
Pd1 C22 C9 C10 6.8(12)
Pd3 C22 C9 C10 113.5(9)
C6 C22 C9 C8 -2.2(9)
Pd1 C22 C9 C8 -176.9(5)
Pd3 C22 C9 C8 -70.2(8)
C7 C8 C9 C10 178.6(8)
C8A C8 C9 C10 -0.7(14)
C7 C8 C9 C22 2.2(9)
C8A C8 C9 C22 -177.1(8)
C22 C9 C10 C11 -0.2(14)
C8 C9 C10 C11 -176.0(8)
C14 N23 C11 C10 178.6(8)
Pd1 N23 C11 C10 -1.7(11)
C14 N23 C11 C12 0.9(9)
Pd1 N23 C11 C12 -179.4(5)
C9 C10 C11 N23 -2.4(13)
C9 C10 C11 C12 174.8(8)
N23 C11 C12 C13 -0.7(9)
C10 C11 C12 C13 -178.2(8)
N23 C11 C12 C12A 178.3(8)
C10 C11 C12 C12A 0.8(14)
C11 C12 C13 C14 0.2(9)
C12A C12 C13 C14 -178.8(8)
C11 C12 C13 C13A 175.8(8)
C12A C12 C13 C13A -3.1(14)
C12 C13 C13A C13B -91.6(10)
C14 C13 C13A C13B 83.2(10)
C11 N23 C14 C15 179.7(8)
Pd1 N23 C14 C15 0.0(12)
C11 N23 C14 C13 -0.8(9)
Pd1 N23 C14 C13 179.5(5)
C12 C13 C14 N23 0.4(9)
C13A C13 C14 N23 -175.3(8)
C12 C13 C14 C15 179.9(8)
C13A C13 C14 C15 4.1(13)
N23 C14 C15 C16 -2.3(14)
C13 C14 C15 C16 178.3(8)
C14 C15 C16 N24 1.1(14)
C14 C15 C16 C17 -177.9(8)
C19 N24 C16 C15 -177.2(8)
Pd1 N24 C16 C15 2.3(12)
C19 N24 C16 C17 1.9(9)
Pd1 N24 C16 C17 -178.5(5)
C15 C16 C17 C18 178.1(8)
N24 C16 C17 C18 -1.0(9)
C15 C16 C17 C17A -3.8(14)
N24 C16 C17 C17A 177.0(8)
C18 C17 C17A C17B 77.9(11)
C16 C17 C17A C17B -99.7(10)
C16 C17 C18 C19 -0.3(9)
C17A C17 C18 C19 -178.3(8)
C16 C17 C18 C18A 179.6(8)
C17A C17 C18 C18A 1.6(15)
C16 N24 C19 C20 -177.0(8)
Pd1 N24 C19 C20 3.5(11)
C16 N24 C19 C18 -2.1(9)
Pd1 N24 C19 C18 178.3(5)
C17 C18 C19 N24 1.5(10)
C18A C18 C19 N24 -178.4(8)
C17 C18 C19 C20 176.2(8)
C18A C18 C19 C20 -3.8(13)
C21 C1 C20 C19 1.4(14)
C2 C1 C20 C19 174.8(8)
N24 C19 C20 C1 0.7(14)
C18 C19 C20 C1 -173.3(9)
C54 C71 C51 C70 177.4(8)
Pd2 C71 C51 C70 -4.6(12)
Pd3 C71 C51 C70 -111.3(8)
C54 C71 C51 C52 0.7(9)
Pd2 C71 C51 C52 178.7(5)
Pd3 C71 C51 C52 72.0(8)
C70 C51 C52 C53 -178.3(8)
C71 C51 C52 C53 -1.6(9)
C70 C51 C52 C52A 0.2(14)
C71 C51 C52 C52A 176.9(9)
C53 C52 C52A C52B -1.7(12)
C51 C52 C52A C52B 180.0(8)
C52 C52A C52B C53B 0.2(13)
C52A C52 C53 C53A 1.9(13)
C51 C52 C53 C53A -179.4(8)
C52A C52 C53 C54 -176.9(8)
C51 C52 C53 C54 1.8(9)
C52 C53 C53A C53B -0.5(12)
C54 C53 C53A C53B 178.0(8)
C53 C53A C53B C52B -1.0(12)
C52A C52B C53B C53A 1.2(13)
C51 C71 C54 C55 177.6(8)
Pd2 C71 C54 C55 -0.3(13)
Pd3 C71 C54 C55 56.4(8)
C51 C71 C54 C53 0.4(9)
Pd2 C71 C54 C53 -177.5(6)
Pd3 C71 C54 C53 -120.8(7)
C51 C71 C54 Pd3 121.2(6)
Pd2 C71 C54 Pd3 -56.7(6)
C53A C53 C54 C55 2.8(14)
C52 C53 C54 C55 -178.5(8)
C53A C53 C54 C71 179.9(8)
C52 C53 C54 C71 -1.4(9)
C53A C53 C54 Pd3 90.5(10)
C52 C53 C54 Pd3 -90.8(8)
C71 C54 C55 C56 -2.5(13)
C53 C54 C55 C56 174.3(8)
Pd3 C54 C55 C56 57.5(7)
C71 C54 C55 Pd3 -60.0(8)
C53 C54 C55 Pd3 116.8(8)
C54 C55 C56 C72 6.0(13)
Pd3 C55 C56 C72 63.2(7)
C54 C55 C56 C57 -176.4(8)
Pd3 C55 C56 C57 -119.2(8)
C54 C55 C56 Pd3 -57.2(7)
C59 C72 C56 C55 177.7(8)
Pd2 C72 C56 C55 -6.6(12)
Pd3 C72 C56 C55 -58.0(7)
C59 C72 C56 C57 -0.3(9)
Pd2 C72 C56 C57 175.4(6)
Pd3 C72 C56 C57 124.0(6)
C59 C72 C56 Pd3 -124.3(6)
Pd2 C72 C56 Pd3 51.4(6)
C55 C56 C57 C57A 3.6(14)
C72 C56 C57 C57A -178.4(8)
Pd3 C56 C57 C57A -86.2(10)
C55 C56 C57 C58 -175.9(8)
C72 C56 C57 C58 2.1(9)
Pd3 C56 C57 C58 94.2(8)
C58 C57 C57A C57B -0.4(12)
C56 C57 C57A C57B -179.9(8)
C57 C57A C57B C58B 1.5(13)
C57A C57 C58 C58A -1.5(12)
C56 C57 C58 C58A 178.0(7)
C57A C57 C58 C59 177.4(7)
C56 C57 C58 C59 -3.0(9)
C57 C58 C58A C58B 2.5(12)
C59 C58 C58A C58B -176.1(9)
C58 C58A C58B C57B -1.4(13)
C57A C57B C58B C58A -0.6(13)
C56 C72 C59 C60 178.1(8)
Pd2 C72 C59 C60 2.2(12)
Pd3 C72 C59 C60 108.7(9)
C56 C72 C59 C58 -1.6(9)
Pd2 C72 C59 C58 -177.4(5)
Pd3 C72 C59 C58 -71.0(9)
C58A C58 C59 C60 2.0(15)
C57 C58 C59 C60 -176.8(8)
C58A C58 C59 C72 -178.3(9)
C57 C58 C59 C72 2.9(9)
C72 C59 C60 C61 1.2(14)
C58 C59 C60 C61 -179.2(8)
C64 N73 C61 C60 179.0(8)
Pd2 N73 C61 C60 -2.5(12)
C64 N73 C61 C62 1.0(9)
Pd2 N73 C61 C62 179.5(5)
C59 C60 C61 N73 -1.0(14)
C59 C60 C61 C62 176.7(8)
N73 C61 C62 C63 -1.3(9)
C60 C61 C62 C63 -179.4(8)
N73 C61 C62 C62A -179.9(8)
C60 C61 C62 C62A 2.0(14)
C61 C62 C63 C64 1.0(9)
C62A C62 C63 C64 179.7(8)
C61 C62 C63 C63A 177.2(8)
C62A C62 C63 C63A -4.2(15)
C62 C63 C63A C63B -89.0(11)
C64 C63 C63A C63B 86.4(11)
C61 N73 C64 C65 180.0(8)
Pd2 N73 C64 C65 1.5(12)
C61 N73 C64 C63 -0.3(9)
Pd2 N73 C64 C63 -178.8(5)
C62 C63 C64 N73 -0.5(9)
C63A C63 C64 N73 -176.8(8)
C62 C63 C64 C65 179.2(8)
C63A C63 C64 C65 2.9(14)
N73 C64 C65 C66 -1.7(14)
C63 C64 C65 C66 178.7(8)
C69 N74 C66 C65 -178.5(8)
Pd2 N74 C66 C65 2.5(12)
C69 N74 C66 C67 0.6(9)
Pd2 N74 C66 C67 -178.5(5)
C64 C65 C66 N74 -0.5(14)
C64 C65 C66 C67 -179.4(8)
N74 C66 C67 C68 0.1(9)
C65 C66 C67 C68 179.2(8)
N74 C66 C67 C67A 179.3(8)
C65 C66 C67 C67A -1.7(13)
C68 C67 C67A C67B 97.8(11)
C66 C67 C67A C67B -81.1(11)
C66 C67 C68 C69 -0.7(9)
C67A C67 C68 C69 -179.8(8)
C66 C67 C68 C68A 179.1(8)
C67A C67 C68 C68A 0.0(15)
C66 N74 C69 C70 -179.2(8)
Pd2 N74 C69 C70 -0.1(12)
C66 N74 C69 C68 -1.1(9)
Pd2 N74 C69 C68 178.0(6)
C67 C68 C69 N74 1.2(10)
C68A C68 C69 N74 -178.7(8)
C67 C68 C69 C70 179.2(8)
C68A C68 C69 C70 -0.7(14)
C71 C51 C70 C69 0.2(14)
C52 C51 C70 C69 176.4(8)
N74 C69 C70 C51 2.3(14)
C68 C69 C70 C51 -175.5(8)
